data_4344202
loop_
_publ_author_name
'Buss, B.'
'Krebs, B.'

_publ_section_title
;
 The Crystal Structure of Tellurium Tetrachloride
;
_journal_name_full 'Inorganic Chemistry'
_journal_page_first 2795
_journal_page_last 2800
_journal_volume 10
_journal_year 1971
_chemical_formula_sum 'Cl4 Te'
_chemical_name_systematic 'Te Cl4'
_space_group_IT_number 15
_symmetry_space_group_name_Hall '-C 2yc'
_symmetry_space_group_name_H-M 'C 1 2/c 1'
_cell_angle_alpha 90
_cell_angle_beta 116.82
_cell_angle_gamma 90
_cell_formula_units_Z 16
_cell_length_a 17.076
_cell_length_b 10.404
_cell_length_c 15.252
_cell_volume 2418.169
_citation_journal_id_ASTM INOCAJ
_cod_data_source_file Buss_INOCAJ_1971_1058.cif
_cod_data_source_block Cl4Te1
_cod_original_formula_sum 'Cl4 Te1'
_cod_database_code 4344202

loop_
_symmetry_equiv_pos_as_xyz
x,y,z
-x,y,-z+1/2
-x,-y,-z
x,-y,z-1/2
x+1/2,y+1/2,z
-x+1/2,y+1/2,-z+1/2
-x+1/2,-y+1/2,-z
x+1/2,-y+1/2,z-1/2

loop_
_atom_site_label
_atom_site_type_symbol
_atom_site_fract_x
_atom_site_fract_y
_atom_site_fract_z
_atom_site_occupancy
_atom_site_U_iso_or_equiv
Cl6 Cl-1 0.49911 0.0115 0.12263 1 0.0
Cl8 Cl-1 0.38345 0.23841 0.95284 1 0.0
Cl4 Cl-1 0.36655 0.2482 0.18444 1 0.0
Cl7 Cl-1 0.60643 0.24076 0.0585 1 0.0
Cl2 Cl-1 0.25735 0.51449 0.24339 1 0.0
Te2 Te+4 0.49736 0.23303 0.10886 1 0.0
Te1 Te+4 0.35786 0.52737 0.181 1 0.0
Cl3 Cl-1 0.36607 0.74968 0.18933 1 0.0
Cl1 Cl-1 0.25487 0.52549 0.01738 1 0.0
Cl5 Cl-1 0.49963 0.51275 0.1216 1 0.0
